data_1540540
loop_
_publ_author_name
'Nguyen, Tu N.'
'Wernsdorfer, Wolfgang'
'Shiddiq, Muhandis'
'Abboud, Khalil A.'
'Hill, Stephen'
'Christou, George'

_publ_section_title
;
 Supramolecular aggregates of single-molecule magnets: exchange-biased
 quantum tunneling of magnetization in a rectangular [Mn3]4tetramer
;
_journal_issue 2
_journal_name_full 'Chem. Sci.'
_journal_page_first 1156
_journal_paper_doi 10.1039/C5SC02599K
_journal_volume 7
_journal_year 2016
_chemical_formula_moiety 'C68 H70 N10 O30 Cl2 Mn6, 2(C4 H10 O1), 4(C H2 Cl2)'
_chemical_formula_sum 'C80 H98 Cl10 Mn6 N10 O32'
_chemical_formula_weight 2395.82
_chemical_name_systematic
; 
 ? 
;
_space_group_IT_number 2
_symmetry_cell_setting triclinic
_symmetry_space_group_name_Hall '-P 1'
_symmetry_space_group_name_H-M 'P -1'
_atom_sites_solution_hydrogens geom
_atom_sites_solution_primary direct
_atom_sites_solution_secondary difmap
_audit_creation_method SHELXL-97
_audit_update_record
;
2015-07-16 deposited with the CCDC.
2015-11-02 downloaded from the CCDC.
;
_cell_angle_alpha 93.849(3)
_cell_angle_beta 105.068(3)
_cell_angle_gamma 116.263(2)
_cell_formula_units_Z 2
_cell_length_a 16.7797(18)
_cell_length_b 16.9615(18)
_cell_length_c 20.538(4)
_cell_measurement_reflns_used 9944
_cell_measurement_temperature 100(2)
_cell_measurement_theta_max 21.15
_cell_measurement_theta_min 2.25
_cell_volume 4948.4(12)
_computing_cell_refinement 'Bruker APEX2'
_computing_data_collection 'Bruker APEX2 DUO(Bruker, 2008)'
_computing_data_reduction 'Bruker SAINT (Bruker, 2008)'
_computing_molecular_graphics 'Bruker SHELXTL'
_computing_publication_material 'Bruker SHELXTL'
_computing_structure_refinement 'Bruker SHELXTL'
_computing_structure_solution 'Bruker SHELXTL (Bruker, 2008)'
_diffrn_ambient_temperature 100(2)
_diffrn_measured_fraction_theta_full 0.988
_diffrn_measured_fraction_theta_max 0.988
_diffrn_measurement_device_type 'Bruker APEX-II DUO'
_diffrn_measurement_method 'phi and omega scans'
_diffrn_radiation_monochromator graphite
_diffrn_radiation_source 'fine-focus sealed tube'
_diffrn_radiation_type MoK\a
_diffrn_radiation_wavelength 0.71073
_diffrn_reflns_av_R_equivalents 0.0742
_diffrn_reflns_av_sigmaI/netI 0.0599
_diffrn_reflns_limit_h_max 17
_diffrn_reflns_limit_h_min -17
_diffrn_reflns_limit_k_max 17
_diffrn_reflns_limit_k_min -17
_diffrn_reflns_limit_l_max 20
_diffrn_reflns_limit_l_min -20
_diffrn_reflns_number 48430
_diffrn_reflns_theta_full 21.24
_diffrn_reflns_theta_max 21.24
_diffrn_reflns_theta_min 1.43
_exptl_absorpt_coefficient_mu 1.096
_exptl_absorpt_correction_T_max 0.9174
_exptl_absorpt_correction_T_min 0.7590
_exptl_absorpt_correction_type numerical
_exptl_absorpt_process_details 'based on measured indexed crystal faces, Bruker SHELXTL  v6.14 (Bruker 2008)'
_exptl_crystal_colour brown
_exptl_crystal_density_diffrn 1.608
_exptl_crystal_density_method 'not measured'
_exptl_crystal_description plate
_exptl_crystal_F_000 2448
_exptl_crystal_size_max 0.27
_exptl_crystal_size_mid 0.14
_exptl_crystal_size_min 0.08
_platon_squeeze_details
;
;
_refine_diff_density_max 0.960
_refine_diff_density_min -1.509
_refine_diff_density_rms 0.109
_refine_ls_extinction_method none
_refine_ls_goodness_of_fit_ref 1.112
_refine_ls_hydrogen_treatment constr
_refine_ls_matrix_type full
_refine_ls_number_parameters 1014
_refine_ls_number_reflns 10839
_refine_ls_number_restraints 0
_refine_ls_restrained_S_all 1.112
_refine_ls_R_factor_all 0.0937
_refine_ls_R_factor_gt 0.0732
_refine_ls_shift/su_max 0.002
_refine_ls_shift/su_mean 0.000
_refine_ls_structure_factor_coef Fsqd
_refine_ls_weighting_details 'calc w=1/[\s^2^(Fo^2^)+(0.1344P)^2^+2.6462P] where P=(Fo^2^+2Fc^2^)/3'
_refine_ls_weighting_scheme calc
_refine_ls_wR_factor_gt 0.2028
_refine_ls_wR_factor_ref 0.2163
_reflns_number_gt 7710
_reflns_number_total 10839
_reflns_threshold_expression I>2\s(I)
_cod_data_source_file c5sc02599k2.cif
_cod_data_source_block tu42
_cod_depositor_comments
;
The following automatic conversions were performed:

'_symmetry_cell_setting' value 'Triclinic' changed to 'triclinic'
according to
/usr/data/users/saulius/crontab/automatic-downloads/rss-feeds/RSC/lib/dictionaries/cif_core.dic
dictionary named 'cif_core.dic' version 2.4.2 from 2011-04-26.

Automatic conversion script
Id: cif_fix_values 4268 2015-11-12 08:31:59Z antanas 

 Adding full bibliography for 1540538--1540541.cif.
;
_cod_original_cell_volume 4948.4(11)
_cod_original_sg_symbol_H-M P-1
_cod_database_code 1540540

loop_
_symmetry_equiv_pos_as_xyz
'x, y, z'
'-x, -y, -z'

loop_
_atom_site_label
_atom_site_type_symbol
_atom_site_fract_x
_atom_site_fract_y
_atom_site_fract_z
_atom_site_U_iso_or_equiv
_atom_site_adp_type
_atom_site_occupancy
_atom_site_symmetry_multiplicity
_atom_site_calc_flag
_atom_site_refinement_flags
_atom_site_disorder_assembly
_atom_site_disorder_group
Mn1 Mn -0.13647(8) 0.13905(7) -0.45737(5) 0.0266(3) Uani 1 1 d . . .
Mn2 Mn -0.15646(8) 0.30363(8) -0.39764(5) 0.0271(3) Uani 1 1 d . . .
Mn3 Mn -0.24171(8) 0.22483(8) -0.56546(5) 0.0285(3) Uani 1 1 d . . .
Mn4 Mn 0.18684(8) 0.50522(8) -0.10958(5) 0.0276(3) Uani 1 1 d . . .
Mn5 Mn 0.23806(8) 0.35713(8) -0.05687(5) 0.0288(3) Uani 1 1 d . . .
Mn6 Mn 0.29055(8) 0.53391(8) 0.05590(6) 0.0309(3) Uani 1 1 d . . .
O1 O -0.1805(3) 0.2227(3) -0.4770(2) 0.0275(12) Uani 1 1 d . . .
O2 O -0.0136(3) 0.3163(3) -0.3670(2) 0.0249(12) Uani 1 1 d . . .
O3 O -0.1917(3) 0.1258(3) -0.3727(2) 0.0302(13) Uani 1 1 d . . .
O4 O -0.0720(4) 0.1695(3) -0.5385(2) 0.0290(13) Uani 1 1 d . . .
O5 O -0.1372(4) 0.2430(3) -0.5980(2) 0.0281(12) Uani 1 1 d . . .
O6 O -0.2410(4) 0.0305(3) -0.5168(3) 0.0374(14) Uani 1 1 d . . .
O7 O -0.3044(4) 0.0800(4) -0.6022(3) 0.0404(14) Uani 1 1 d . . .
O8 O -0.1136(4) 0.4150(3) -0.4290(3) 0.0335(13) Uani 1 1 d . . .
O9 O -0.1856(4) 0.3712(4) -0.5427(3) 0.0340(13) Uani 1 1 d . . .
O10 O -0.3024(4) 0.2720(4) -0.4319(3) 0.0413(14) Uani 1 1 d . . .
O11 O -0.3541(4) 0.2065(4) -0.5455(2) 0.0385(14) Uani 1 1 d . . .
O12 O 0.2404(3) 0.4683(3) -0.0338(2) 0.0271(12) Uani 1 1 d . . .
O13 O 0.2815(3) 0.4073(3) -0.1436(2) 0.0292(12) Uani 1 1 d . . .
O14 O 0.0742(3) 0.3647(3) -0.1419(2) 0.0275(12) Uani 1 1 d . . .
O15 O 0.1114(4) 0.5437(4) -0.0743(2) 0.0332(13) Uani 1 1 d . . .
O16 O 0.1920(4) 0.5902(4) 0.0378(3) 0.0381(14) Uani 1 1 d . . .
O17 O 0.3090(4) 0.6375(4) -0.0746(3) 0.0369(14) Uani 1 1 d . . .
O18 O 0.3791(4) 0.6402(4) 0.0361(3) 0.0387(14) Uani 1 1 d . . .
O19 O 0.1848(4) 0.3135(4) 0.0261(3) 0.0375(14) Uani 1 1 d . . .
O20 O 0.2051(4) 0.4372(4) 0.0887(3) 0.0365(14) Uani 1 1 d . . .
O21 O 0.3626(4) 0.3847(4) -0.0037(3) 0.0377(14) Uani 1 1 d . . .
O22 O 0.3956(4) 0.4889(4) 0.0855(3) 0.0408(14) Uani 1 1 d . . .
N1 N -0.0605(5) 0.0745(4) -0.4268(3) 0.0280(16) Uani 1 1 d . . .
N2 N -0.0185(4) 0.2376(4) -0.3870(3) 0.0232(15) Uani 1 1 d . . .
N3 N -0.1467(4) 0.3643(5) -0.3055(3) 0.0323(16) Uani 1 1 d . . .
N4 N -0.1828(4) 0.2044(4) -0.3456(3) 0.0278(15) Uani 1 1 d . . .
N5 N -0.3105(5) 0.2291(4) -0.6648(3) 0.0319(16) Uani 1 1 d . . .
N6 N 0.2454(4) 0.4594(4) -0.1664(3) 0.0267(15) Uani 1 1 d . . .
N7 N 0.1505(4) 0.5427(4) -0.1990(3) 0.0283(16) Uani 1 1 d . . .
N8 N 0.1096(4) 0.3096(5) -0.1262(3) 0.0271(16) Uani 1 1 d . . .
N9 N 0.2041(5) 0.2268(4) -0.0913(3) 0.0322(16) Uani 1 1 d . . .
N10 N 0.3451(5) 0.6095(5) 0.1566(3) 0.0391(18) Uani 1 1 d . . .
C1 C -0.0864(6) -0.0124(5) -0.4499(4) 0.034(2) Uani 1 1 d . . .
H1A H -0.1487 -0.0507 -0.4798 0.040 Uiso 1 1 calc R . .
C2 C -0.0251(7) -0.0483(6) -0.4315(4) 0.044(2) Uani 1 1 d . . .
H2A H -0.0445 -0.1094 -0.4493 0.053 Uiso 1 1 calc R . .
C3 C 0.0635(7) 0.0070(6) -0.3873(4) 0.039(2) Uani 1 1 d . . .
H3A H 0.1061 -0.0162 -0.3737 0.047 Uiso 1 1 calc R . .
C4 C 0.0920(6) 0.0957(6) -0.3620(4) 0.038(2) Uani 1 1 d . . .
H4A H 0.1536 0.1338 -0.3311 0.046 Uiso 1 1 calc R . .
C5 C 0.0287(5) 0.1285(5) -0.3827(4) 0.0252(18) Uani 1 1 d . . .
C6 C 0.0483(5) 0.2205(5) -0.3583(3) 0.0204(17) Uani 1 1 d . . .
C7 C 0.1352(5) 0.2895(5) -0.3045(3) 0.0263(18) Uani 1 1 d . . .
H7A H 0.1700 0.2600 -0.2801 0.032 Uiso 1 1 calc R . .
H7B H 0.1182 0.3174 -0.2703 0.032 Uiso 1 1 calc R . .
C8 C 0.1995(5) 0.3633(5) -0.3347(4) 0.0304(19) Uani 1 1 d . . .
H8A H 0.1603 0.3858 -0.3645 0.037 Uiso 1 1 calc R . .
C9 C 0.2408(5) 0.3283(5) -0.3796(4) 0.0284(19) Uani 1 1 d . . .
C10 C 0.2001(6) 0.3049(5) -0.4496(4) 0.034(2) Uani 1 1 d . . .
H10A H 0.1475 0.3133 -0.4702 0.041 Uiso 1 1 calc R . .
C11 C 0.2344(7) 0.2692(6) -0.4909(5) 0.046(2) Uani 1 1 d . . .
H11A H 0.2033 0.2507 -0.5393 0.056 Uiso 1 1 calc R . .
C12 C 0.3123(7) 0.2601(6) -0.4633(5) 0.050(2) Uani 1 1 d . . .
H12A H 0.3358 0.2360 -0.4920 0.060 Uiso 1 1 calc R . .
C13 C 0.3558(7) 0.2864(6) -0.3937(5) 0.061(3) Uani 1 1 d . . .
H13A H 0.4118 0.2831 -0.3737 0.073 Uiso 1 1 calc R . .
C14 C 0.3185(7) 0.3182(6) -0.3515(4) 0.052(3) Uani 1 1 d . . .
H14A H 0.3472 0.3331 -0.3028 0.063 Uiso 1 1 calc R . .
C15 C 0.2772(5) 0.4435(5) -0.2754(4) 0.0294(19) Uani 1 1 d . . .
H15A H 0.3211 0.4245 -0.2481 0.035 Uiso 1 1 calc R . .
H15B H 0.3132 0.4933 -0.2957 0.035 Uiso 1 1 calc R . .
C16 C 0.2389(5) 0.4778(5) -0.2275(4) 0.0246(18) Uani 1 1 d . . .
C17 C 0.1870(5) 0.5250(5) -0.2480(4) 0.0272(19) Uani 1 1 d . . .
C18 C 0.1705(6) 0.5506(5) -0.3105(4) 0.035(2) Uani 1 1 d . . .
H18A H 0.1949 0.5379 -0.3443 0.042 Uiso 1 1 calc R . .
C19 C 0.1185(6) 0.5945(5) -0.3229(4) 0.038(2) Uani 1 1 d . . .
H19A H 0.1067 0.6123 -0.3657 0.046 Uiso 1 1 calc R . .
C20 C 0.0825(7) 0.6135(6) -0.2741(4) 0.044(2) Uani 1 1 d . . .
H20A H 0.0458 0.6434 -0.2829 0.053 Uiso 1 1 calc R . .
C21 C 0.1018(6) 0.5873(5) -0.2124(4) 0.034(2) Uani 1 1 d . . .
H21A H 0.0794 0.6018 -0.1778 0.040 Uiso 1 1 calc R . .
C22 C -0.1291(5) 0.4509(6) -0.2903(4) 0.036(2) Uani 1 1 d . . .
H22A H -0.1185 0.4878 -0.3233 0.044 Uiso 1 1 calc R . .
C23 C -0.1268(6) 0.4851(6) -0.2259(4) 0.045(2) Uani 1 1 d . . .
H23A H -0.1145 0.5456 -0.2150 0.054 Uiso 1 1 calc R . .
C24 C -0.1420(6) 0.4325(7) -0.1784(4) 0.049(3) Uani 1 1 d . . .
H24A H -0.1390 0.4565 -0.1342 0.059 Uiso 1 1 calc R . .
C25 C -0.1621(6) 0.3433(6) -0.1953(4) 0.042(2) Uani 1 1 d . . .
H25A H -0.1738 0.3056 -0.1630 0.050 Uiso 1 1 calc R . .
C26 C -0.1647(5) 0.3105(6) -0.2594(4) 0.030(2) Uani 1 1 d . . .
C27 C -0.1841(5) 0.2191(5) -0.2838(4) 0.0300(19) Uani 1 1 d . . .
C28 C -0.1982(6) 0.1518(6) -0.2387(4) 0.037(2) Uani 1 1 d . . .
H28A H -0.2238 0.0914 -0.2674 0.044 Uiso 1 1 calc R . .
H28B H -0.2448 0.1502 -0.2167 0.044 Uiso 1 1 calc R . .
C29 C -0.1047(6) 0.1744(6) -0.1813(4) 0.039(2) Uani 1 1 d . . .
H29A H -0.0848 0.2313 -0.1489 0.047 Uiso 1 1 calc R . .
C30 C -0.1154(6) 0.1007(6) -0.1392(4) 0.043(2) Uani 1 1 d . . .
C31 C -0.1546(10) 0.0130(8) -0.1699(6) 0.104(5) Uani 1 1 d . . .
H31A H -0.1824 -0.0050 -0.2186 0.125 Uiso 1 1 calc R . .
C32 C -0.1547(13) -0.0509(9) -0.1311(7) 0.130(6) Uani 1 1 d . . .
H32A H -0.1780 -0.1115 -0.1530 0.156 Uiso 1 1 calc R . .
C33 C -0.1207(10) -0.0251(10) -0.0604(7) 0.095(4) Uani 1 1 d . . .
H33A H -0.1252 -0.0693 -0.0335 0.114 Uiso 1 1 calc R . .
C34 C -0.0814(7) 0.0610(9) -0.0289(5) 0.072(3) Uani 1 1 d . . .
H34A H -0.0553 0.0783 0.0200 0.086 Uiso 1 1 calc R . .
C35 C -0.0791(7) 0.1251(7) -0.0684(4) 0.055(3) Uani 1 1 d . . .
H35A H -0.0522 0.1863 -0.0463 0.065 Uiso 1 1 calc R . .
C36 C -0.0268(5) 0.1903(5) -0.2131(4) 0.0294(19) Uani 1 1 d . . .
H36A H -0.0418 0.1329 -0.2413 0.035 Uiso 1 1 calc R . .
H36B H -0.0244 0.2331 -0.2439 0.035 Uiso 1 1 calc R . .
C37 C 0.0666(5) 0.2267(5) -0.1592(4) 0.0271(19) Uani 1 1 d . . .
C38 C 0.1160(6) 0.1763(6) -0.1387(4) 0.032(2) Uani 1 1 d . . .
C39 C 0.0824(7) 0.0864(6) -0.1622(5) 0.050(2) Uani 1 1 d . . .
H39A H 0.0213 0.0516 -0.1948 0.060 Uiso 1 1 calc R . .
C40 C 0.1376(9) 0.0460(7) -0.1386(5) 0.071(3) Uani 1 1 d . . .
H40A H 0.1158 -0.0159 -0.1553 0.085 Uiso 1 1 calc R . .
C41 C 0.2245(8) 0.0985(7) -0.0902(5) 0.058(3) Uani 1 1 d . . .
H41A H 0.2633 0.0726 -0.0724 0.070 Uiso 1 1 calc R . .
C42 C 0.2548(7) 0.1860(7) -0.0679(4) 0.053(3) Uani 1 1 d . . .
H42A H 0.3149 0.2206 -0.0340 0.064 Uiso 1 1 calc R . .
C43 C -0.2931(6) 0.2025(6) -0.7199(4) 0.046(2) Uani 1 1 d . . .
H43A H -0.2559 0.1729 -0.7148 0.055 Uiso 1 1 calc R . .
C44 C -0.3278(7) 0.2168(7) -0.7842(4) 0.058(3) Uani 1 1 d . . .
H44A H -0.3127 0.1989 -0.8221 0.070 Uiso 1 1 calc R . .
C45 C -0.3830(7) 0.2561(7) -0.7930(4) 0.057(3) Uani 1 1 d . . .
H45A H -0.4069 0.2666 -0.8369 0.069 Uiso 1 1 calc R . .
C46 C -0.4047(6) 0.2811(7) -0.7367(4) 0.050(2) Uani 1 1 d . . .
H46A H -0.4449 0.3074 -0.7414 0.060 Uiso 1 1 calc R . .
C47 C -0.3656(6) 0.2663(6) -0.6739(4) 0.041(2) Uani 1 1 d . . .
H47A H -0.3792 0.2840 -0.6350 0.049 Uiso 1 1 calc R . .
C48 C -0.0785(5) 0.2126(5) -0.5852(4) 0.0224(18) Uani 1 1 d . . .
C49 C -0.0146(6) 0.2347(6) -0.6271(4) 0.036(2) Uani 1 1 d . . .
H49A H 0.0273 0.2085 -0.6134 0.055 Uiso 1 1 calc R . .
H49B H 0.0228 0.3001 -0.6197 0.055 Uiso 1 1 calc R . .
H49C H -0.0517 0.2099 -0.6761 0.055 Uiso 1 1 calc R . .
C50 C -0.3002(5) 0.0191(6) -0.5748(4) 0.037(2) Uani 1 1 d . . .
C51 C -0.3637(7) -0.0785(6) -0.6123(5) 0.059(3) Uani 1 1 d . . .
H51A H -0.4067 -0.0814 -0.6562 0.089 Uiso 1 1 calc R . .
H51B H -0.4000 -0.1118 -0.5837 0.089 Uiso 1 1 calc R . .
H51C H -0.3253 -0.1052 -0.6212 0.089 Uiso 1 1 calc R . .
C52 C -0.1346(6) 0.4308(5) -0.4890(4) 0.0294(19) Uani 1 1 d . . .
C53 C -0.0943(7) 0.5280(5) -0.4934(4) 0.043(2) Uani 1 1 d . . .
H53A H -0.1138 0.5326 -0.5417 0.065 Uiso 1 1 calc R . .
H53B H -0.0256 0.5570 -0.4751 0.065 Uiso 1 1 calc R . .
H53C H -0.1173 0.5579 -0.4664 0.065 Uiso 1 1 calc R . .
C54 C -0.3666(6) 0.2308(7) -0.4889(5) 0.046(2) Uani 1 1 d . . .
C55 C -0.4659(7) 0.206(1) -0.4962(5) 0.089(4) Uani 1 1 d . . .
H55A H -0.4697 0.2256 -0.4516 0.133 Uiso 1 1 calc R . .
H55B H -0.5051 0.1407 -0.5113 0.133 Uiso 1 1 calc R . .
H55C H -0.4883 0.2355 -0.5303 0.133 Uiso 1 1 calc R . .
C56 C 0.3732(6) 0.6990(6) 0.1676(4) 0.043(2) Uani 1 1 d . . .
H56A H 0.3739 0.7274 0.1293 0.051 Uiso 1 1 calc R . .
C57 C 0.4007(7) 0.7505(7) 0.2325(5) 0.059(3) Uani 1 1 d . . .
H57A H 0.4193 0.8129 0.2386 0.070 Uiso 1 1 calc R . .
C58 C 0.4005(7) 0.7101(9) 0.2867(5) 0.069(3) Uani 1 1 d . . .
H58A H 0.4184 0.7444 0.3315 0.083 Uiso 1 1 calc R . .
C59 C 0.3752(7) 0.6215(8) 0.2787(5) 0.065(3) Uani 1 1 d . . .
H59A H 0.3776 0.5942 0.3175 0.078 Uiso 1 1 calc R . .
C60 C 0.3448(7) 0.5694(8) 0.2106(5) 0.060(3) Uani 1 1 d . . .
H60A H 0.3244 0.5067 0.2039 0.073 Uiso 1 1 calc R . .
C61 C 0.1286(6) 0.5824(5) -0.0130(4) 0.035(2) Uani 1 1 d . . .
C62 C 0.0644(6) 0.6192(6) -0.0056(4) 0.039(2) Uani 1 1 d . . .
H62A H 0.0818 0.6466 0.0429 0.059 Uiso 1 1 calc R . .
H62B H -0.0005 0.5703 -0.0212 0.059 Uiso 1 1 calc R . .
H62C H 0.0699 0.6647 -0.0336 0.059 Uiso 1 1 calc R . .
C63 C 0.3737(6) 0.6742(6) -0.0183(5) 0.039(2) Uani 1 1 d . . .
C64 C 0.4483(7) 0.7694(6) -0.0085(5) 0.061(3) Uani 1 1 d . . .
H64A H 0.4378 0.7902 -0.0518 0.091 Uiso 1 1 calc R . .
H64B H 0.5101 0.7724 0.0050 0.091 Uiso 1 1 calc R . .
H64C H 0.4455 0.8079 0.0276 0.091 Uiso 1 1 calc R . .
C65 C 0.1716(6) 0.3521(7) 0.0725(4) 0.040(2) Uani 1 1 d . . .
C66 C 0.1168(7) 0.2988(6) 0.1138(5) 0.062(3) Uani 1 1 d . . .
H66A H 0.0939 0.2347 0.0966 0.093 Uiso 1 1 calc R . .
H66B H 0.0633 0.3096 0.1103 0.093 Uiso 1 1 calc R . .
H66C H 0.1567 0.3163 0.1622 0.093 Uiso 1 1 calc R . .
C67 C 0.4164(6) 0.4381(6) 0.0546(5) 0.041(2) Uani 1 1 d . . .
C68 C 0.5055(6) 0.4392(7) 0.0852(5) 0.063(3) Uani 1 1 d . . .
H68A H 0.5109 0.3959 0.0551 0.094 Uiso 1 1 calc R . .
H68B H 0.5083 0.4230 0.1304 0.094 Uiso 1 1 calc R . .
H68C H 0.5572 0.4996 0.0909 0.094 Uiso 1 1 calc R . .
Cl1 Cl 0.1361(3) 0.8142(2) 0.85767(16) 0.0879(10) Uani 1 1 d . . .
O23 O 0.1642(7) 0.8455(7) 0.8026(4) 0.118(3) Uani 1 1 d . A .
O24 O 0.2038(9) 0.7772(8) 0.8957(6) 0.079(4) Uiso 0.681(14) 1 d P A 1
O25 O 0.0443(10) 0.7338(9) 0.8209(7) 0.101(5) Uiso 0.681(14) 1 d P A 1
O26 O 0.1230(9) 0.8628(8) 0.9058(7) 0.085(4) Uiso 0.681(14) 1 d P A 1
O24' O 0.219(2) 0.905(2) 0.9022(15) 0.102(11) Uiso 0.319(14) 1 d P A 2
O25' O 0.128(2) 0.753(2) 0.8930(15) 0.102(10) Uiso 0.319(14) 1 d P A 2
O26' O 0.058(2) 0.8434(19) 0.8544(16) 0.103(10) Uiso 0.319(14) 1 d P A 2
Cl2 Cl 0.7989(5) 0.6276(4) 0.6700(4) 0.120(3) Uiso 0.592(9) 1 d PG B 1
O27 O 0.7378(9) 0.5647(8) 0.7009(7) 0.138(3) Uiso 0.592(9) 1 d PG B 1
O28 O 0.8005(10) 0.5842(9) 0.6092(5) 0.138(3) Uiso 0.592(9) 1 d PG B 1
O29 O 0.7817(10) 0.7022(7) 0.6573(8) 0.138(3) Uiso 0.592(9) 1 d PG B 1
O30 O 0.8951(6) 0.6612(9) 0.7127(6) 0.138(3) Uiso 0.592(9) 1 d PG B 1
Cl2' Cl 0.7579(6) 0.6136(6) 0.6483(5) 0.093(3) Uiso 0.408(9) 1 d PG B 2
O27' O 0.7416(14) 0.5892(13) 0.7114(6) 0.138(3) Uiso 0.408(9) 1 d PG B 2
O28' O 0.7616(14) 0.5409(10) 0.6093(9) 0.138(3) Uiso 0.408(9) 1 d PG B 2
O29' O 0.6625(8) 0.6015(13) 0.6201(10) 0.138(3) Uiso 0.408(9) 1 d PG B 2
O30' O 0.8257(11) 0.7103(6) 0.6629(11) 0.138(3) Uiso 0.408(9) 1 d PG B 2

loop_
_atom_site_aniso_label
_atom_site_aniso_U_11
_atom_site_aniso_U_22
_atom_site_aniso_U_33
_atom_site_aniso_U_23
_atom_site_aniso_U_13
_atom_site_aniso_U_12
Mn1 0.0346(8) 0.0242(7) 0.0172(6) -0.0003(5) 0.0057(5) 0.0129(6)
Mn2 0.0364(8) 0.0333(7) 0.0153(6) 0.0011(5) 0.0083(5) 0.0203(6)
Mn3 0.0347(8) 0.0334(7) 0.0146(6) 0.0020(5) 0.0055(5) 0.0158(6)
Mn4 0.0371(8) 0.0309(7) 0.0160(6) -0.0005(5) 0.0080(6) 0.0181(6)
Mn5 0.0340(8) 0.0358(8) 0.0174(6) 0.0010(5) 0.0056(6) 0.0195(6)
Mn6 0.0343(8) 0.0380(8) 0.0166(7) -0.0015(6) 0.0069(6) 0.0159(7)
O1 0.039(3) 0.030(3) 0.013(3) 0.002(2) 0.006(2) 0.018(3)
O2 0.031(3) 0.023(3) 0.023(3) 0.000(2) 0.008(2) 0.015(3)
O3 0.029(3) 0.030(3) 0.024(3) 0.003(3) 0.007(2) 0.009(3)
O4 0.048(4) 0.024(3) 0.024(3) 0.006(3) 0.014(3) 0.023(3)
O5 0.038(3) 0.031(3) 0.022(3) 0.005(2) 0.012(3) 0.021(3)
O6 0.051(4) 0.022(3) 0.023(3) 0.004(2) 0.006(3) 0.007(3)
O7 0.055(4) 0.033(3) 0.024(3) 0.009(3) 0.003(3) 0.018(3)
O8 0.048(4) 0.029(3) 0.023(3) -0.002(3) 0.008(3) 0.021(3)
O9 0.046(4) 0.036(3) 0.018(3) 0.004(3) 0.007(3) 0.021(3)
O10 0.036(4) 0.064(4) 0.021(3) 0.003(3) 0.007(3) 0.024(3)
O11 0.037(3) 0.056(4) 0.013(3) 0.002(3) 0.006(3) 0.017(3)
O12 0.033(3) 0.034(3) 0.013(3) -0.004(2) 0.005(2) 0.017(3)
O13 0.031(3) 0.037(3) 0.023(3) 0.001(2) 0.009(2) 0.019(3)
O14 0.031(3) 0.031(3) 0.026(3) 0.007(2) 0.009(2) 0.020(3)
O15 0.038(3) 0.042(3) 0.020(3) -0.005(3) 0.005(3) 0.024(3)
O16 0.042(4) 0.052(4) 0.021(3) -0.004(3) 0.006(3) 0.027(3)
O17 0.041(4) 0.035(3) 0.026(3) -0.002(3) 0.011(3) 0.012(3)
O18 0.037(3) 0.042(4) 0.024(3) -0.002(3) 0.008(3) 0.010(3)
O19 0.041(4) 0.048(4) 0.022(3) 0.005(3) 0.011(3) 0.020(3)
O20 0.040(3) 0.044(4) 0.023(3) 0.003(3) 0.010(3) 0.019(3)
O21 0.044(4) 0.047(4) 0.024(3) 0.000(3) 0.008(3) 0.026(3)
O22 0.036(4) 0.052(4) 0.027(3) 0.003(3) -0.001(3) 0.023(3)
N1 0.047(5) 0.016(4) 0.018(3) -0.001(3) 0.017(3) 0.010(4)
N2 0.037(4) 0.018(4) 0.014(3) 0.000(3) 0.010(3) 0.011(3)
N3 0.033(4) 0.049(5) 0.016(4) 0.000(3) 0.002(3) 0.025(4)
N4 0.024(4) 0.029(4) 0.015(4) -0.007(3) 0.004(3) 0.004(3)
N5 0.041(4) 0.033(4) 0.022(4) 0.004(3) 0.011(3) 0.019(4)
N6 0.024(4) 0.030(4) 0.018(4) -0.003(3) 0.004(3) 0.009(3)
N7 0.024(4) 0.025(4) 0.025(4) 0.001(3) 0.003(3) 0.007(3)
N8 0.034(4) 0.041(5) 0.014(3) 0.009(3) 0.011(3) 0.022(4)
N9 0.047(5) 0.044(4) 0.025(4) 0.012(3) 0.015(4) 0.036(4)
N10 0.031(4) 0.049(5) 0.025(4) -0.002(4) 0.004(3) 0.013(4)
C1 0.035(5) 0.031(5) 0.028(5) 0.004(4) 0.012(4) 0.009(4)
C2 0.068(7) 0.042(6) 0.037(5) 0.014(5) 0.023(5) 0.035(6)
C3 0.046(6) 0.039(6) 0.044(5) 0.005(5) 0.019(5) 0.027(5)
C4 0.047(6) 0.043(6) 0.026(5) 0.000(4) 0.005(4) 0.028(5)
C5 0.028(5) 0.031(5) 0.019(4) 0.005(4) 0.016(4) 0.011(4)
C6 0.031(5) 0.021(4) 0.019(4) 0.011(4) 0.013(4) 0.017(4)
C7 0.033(5) 0.030(5) 0.014(4) -0.002(4) 0.003(4) 0.016(4)
C8 0.035(5) 0.038(5) 0.021(4) 0.006(4) 0.018(4) 0.015(4)
C9 0.031(5) 0.029(5) 0.026(5) -0.002(4) 0.010(4) 0.016(4)
C10 0.047(5) 0.036(5) 0.024(5) 0.004(4) 0.011(4) 0.024(5)
C11 0.063(7) 0.034(5) 0.032(5) -0.006(4) 0.024(5) 0.011(5)
C12 0.055(7) 0.052(6) 0.048(7) -0.011(5) 0.025(5) 0.029(5)
C13 0.039(6) 0.055(7) 0.065(8) -0.024(6) -0.006(5) 0.021(5)
C14 0.066(7) 0.069(7) 0.031(5) -0.012(5) 0.006(5) 0.048(6)
C15 0.027(5) 0.034(5) 0.023(4) -0.003(4) 0.005(4) 0.014(4)
C16 0.031(5) 0.019(4) 0.019(5) -0.001(3) 0.009(4) 0.007(4)
C17 0.028(5) 0.018(4) 0.023(5) -0.006(4) 0.011(4) 0.001(4)
C18 0.059(6) 0.029(5) 0.021(5) 0.005(4) 0.018(4) 0.020(5)
C19 0.045(6) 0.034(5) 0.031(5) 0.011(4) 0.010(4) 0.016(5)
C20 0.063(6) 0.041(5) 0.035(5) 0.013(4) 0.010(5) 0.033(5)
C21 0.048(5) 0.013(4) 0.033(5) 0.002(4) 0.008(4) 0.011(4)
C22 0.031(5) 0.038(6) 0.038(5) 0.000(4) 0.008(4) 0.018(4)
C23 0.050(6) 0.047(6) 0.038(6) -0.010(5) 0.012(5) 0.026(5)
C24 0.046(6) 0.086(8) 0.022(5) 0.000(5) 0.007(4) 0.041(6)
C25 0.043(6) 0.066(7) 0.023(5) 0.008(5) 0.006(4) 0.034(5)
C26 0.024(5) 0.048(6) 0.013(4) 0.003(4) 0.007(4) 0.014(4)
C27 0.026(5) 0.035(5) 0.021(5) -0.003(4) 0.005(4) 0.010(4)
C28 0.036(5) 0.045(5) 0.020(4) 0.004(4) 0.011(4) 0.012(4)
C29 0.041(5) 0.052(6) 0.014(4) 0.009(4) 0.003(4) 0.017(5)
C30 0.041(6) 0.045(6) 0.039(6) 0.019(5) 0.015(5) 0.014(5)
C31 0.157(13) 0.054(8) 0.043(7) 0.021(6) -0.004(8) 0.020(8)
C32 0.222(19) 0.070(9) 0.074(10) 0.032(8) 0.019(11) 0.062(11)
C33 0.131(12) 0.083(10) 0.058(9) 0.035(8) 0.015(8) 0.045(9)
C34 0.054(7) 0.109(11) 0.031(6) 0.018(7) 0.005(5) 0.026(7)
C35 0.063(7) 0.072(7) 0.022(5) 0.023(5) 0.011(5) 0.026(6)
C36 0.037(5) 0.037(5) 0.018(4) 0.004(4) 0.006(4) 0.022(4)
C37 0.030(5) 0.024(5) 0.018(4) -0.002(4) 0.007(4) 0.006(4)
C38 0.043(6) 0.040(6) 0.019(4) 0.009(4) 0.012(4) 0.023(5)
C39 0.067(7) 0.039(6) 0.041(6) -0.004(5) 0.007(5) 0.030(6)
C40 0.11(1) 0.053(7) 0.048(7) -0.007(6) 0.015(7) 0.045(8)
C41 0.082(8) 0.063(8) 0.040(6) 0.004(6) 0.005(6) 0.053(7)
C42 0.074(7) 0.054(7) 0.028(5) -0.002(5) 0.009(5) 0.033(6)
C43 0.054(6) 0.048(6) 0.034(6) -0.006(4) 0.007(5) 0.028(5)
C44 0.049(6) 0.101(9) 0.019(5) 0.007(5) 0.001(4) 0.038(7)
C45 0.055(7) 0.088(8) 0.022(5) 0.018(5) 0.009(5) 0.030(6)
C46 0.039(6) 0.077(7) 0.036(6) 0.021(5) 0.000(5) 0.035(6)
C47 0.042(5) 0.045(6) 0.032(5) 0.003(4) 0.008(4) 0.021(5)
C48 0.028(5) 0.014(4) 0.018(4) -0.007(4) 0.006(4) 0.006(4)
C49 0.057(6) 0.048(5) 0.030(5) 0.016(4) 0.032(4) 0.035(5)
C50 0.022(5) 0.043(6) 0.021(5) -0.004(4) -0.003(4) 0.000(4)
C51 0.067(7) 0.037(6) 0.046(6) -0.003(5) -0.002(5) 0.013(5)
C52 0.042(5) 0.038(5) 0.021(5) 0.002(5) 0.009(4) 0.031(5)
C53 0.072(7) 0.037(5) 0.025(5) 0.003(4) 0.007(4) 0.035(5)
C54 0.038(6) 0.070(7) 0.031(6) 0.013(5) 0.013(5) 0.026(5)
C55 0.035(6) 0.171(13) 0.049(7) 0.009(7) 0.003(5) 0.047(8)
C56 0.046(6) 0.046(6) 0.031(5) -0.004(5) 0.012(4) 0.020(5)
C57 0.057(7) 0.069(7) 0.040(6) -0.008(6) 0.009(5) 0.027(6)
C58 0.043(7) 0.080(9) 0.038(7) -0.031(6) -0.005(5) 0.006(6)
C59 0.070(8) 0.078(9) 0.017(5) 0.000(5) 0.013(5) 0.013(7)
C60 0.059(7) 0.086(8) 0.044(7) 0.022(6) 0.026(5) 0.035(6)
C61 0.038(5) 0.034(5) 0.028(5) -0.005(4) 0.007(5) 0.018(4)
C62 0.040(5) 0.043(5) 0.027(5) -0.014(4) -0.002(4) 0.025(5)
C63 0.035(6) 0.038(6) 0.030(6) -0.008(5) 0.012(5) 0.007(5)
C64 0.046(6) 0.057(7) 0.041(6) -0.011(5) 0.015(5) -0.007(5)
C65 0.035(5) 0.049(7) 0.024(5) -0.003(5) 0.002(4) 0.016(5)
C66 0.073(7) 0.052(6) 0.030(5) -0.001(5) 0.019(5) 0.004(6)
C67 0.038(6) 0.046(6) 0.037(6) -0.001(5) 0.013(5) 0.019(5)
C68 0.023(5) 0.097(9) 0.049(6) -0.031(6) -0.008(5) 0.030(6)
Cl1 0.146(3) 0.073(2) 0.078(2) 0.0253(18) 0.075(2) 0.057(2)
O23 0.142(9) 0.174(10) 0.067(6) 0.043(6) 0.060(6) 0.083(8)

loop_
_atom_type_symbol
_atom_type_description
_atom_type_scat_dispersion_real
_atom_type_scat_dispersion_imag
_atom_type_scat_source
C C 0.0033 0.0016 'International Tables Vol C Tables 4.2.6.8 and 6.1.1.4'
H H 0.0000 0.0000 'International Tables Vol C Tables 4.2.6.8 and 6.1.1.4'
N N 0.0061 0.0033 'International Tables Vol C Tables 4.2.6.8 and 6.1.1.4'
O O 0.0106 0.0060 'International Tables Vol C Tables 4.2.6.8 and 6.1.1.4'
Cl Cl 0.1484 0.1585 'International Tables Vol C Tables 4.2.6.8 and 6.1.1.4'
Mn Mn 0.3368 0.7283 'International Tables Vol C Tables 4.2.6.8 and 6.1.1.4'

loop_
_geom_angle_atom_site_label_1
_geom_angle_atom_site_label_2
_geom_angle_atom_site_label_3
_geom_angle
O1 Mn1 O6 100.8(2)
O1 Mn1 N2 89.6(2)
O6 Mn1 N2 169.4(2)
O1 Mn1 N1 167.0(2)
O6 Mn1 N1 91.7(2)
N2 Mn1 N1 78.1(2)
O1 Mn1 O3 86.65(19)
O6 Mn1 O3 94.4(2)
N2 Mn1 O3 83.8(2)
N1 Mn1 O3 95.9(2)
O1 Mn1 O4 89.19(19)
O6 Mn1 O4 91.5(2)
N2 Mn1 O4 90.9(2)
N1 Mn1 O4 87.0(2)
O3 Mn1 O4 173.30(19)
O1 Mn1 Mn2 33.23(14)
O6 Mn1 Mn2 123.20(17)
N2 Mn1 Mn2 65.24(17)
N1 Mn1 Mn2 138.78(17)
O3 Mn1 Mn2 63.23(14)
O4 Mn1 Mn2 110.77(13)
O1 Mn2 O8 100.8(2)
O1 Mn2 N4 89.7(2)
O8 Mn2 N4 167.9(2)
O1 Mn2 N3 166.9(3)
O8 Mn2 N3 92.1(2)
N4 Mn2 N3 77.8(3)
O1 Mn2 O10 89.3(2)
O8 Mn2 O10 94.3(2)
N4 Mn2 O10 91.8(2)
N3 Mn2 O10 87.1(2)
O1 Mn2 O2 84.91(19)
O8 Mn2 O2 91.8(2)
N4 Mn2 O2 83.0(2)
N3 Mn2 O2 97.4(2)
O10 Mn2 O2 172.2(2)
O1 Mn2 Mn1 33.20(14)
O8 Mn2 Mn1 123.04(15)
N4 Mn2 Mn1 64.02(17)
N3 Mn2 Mn1 138.13(19)
O10 Mn2 Mn1 109.69(16)
O2 Mn2 Mn1 62.82(12)
O1 Mn3 O11 94.0(2)
O1 Mn3 O5 93.6(2)
O11 Mn3 O5 172.4(2)
O1 Mn3 N5 179.2(2)
O11 Mn3 N5 85.8(2)
O5 Mn3 N5 86.6(2)
O1 Mn3 O7 93.8(2)
O11 Mn3 O7 89.5(2)
O5 Mn3 O7 89.7(2)
N5 Mn3 O7 87.0(2)
O1 Mn3 O9 93.7(2)
O11 Mn3 O9 91.1(2)
O5 Mn3 O9 88.6(2)
N5 Mn3 O9 85.6(2)
O7 Mn3 O9 172.5(2)
O12 Mn4 O15 101.6(2)
O12 Mn4 N7 167.4(2)
O15 Mn4 N7 90.7(2)
O12 Mn4 N6 89.4(2)
O15 Mn4 N6 167.7(2)
N7 Mn4 N6 78.7(3)
O12 Mn4 O17 89.6(2)
O15 Mn4 O17 93.2(2)
N7 Mn4 O17 87.1(2)
N6 Mn4 O17 92.4(2)
O12 Mn4 O14 85.5(2)
O15 Mn4 O14 92.0(2)
N7 Mn4 O14 96.9(2)
N6 Mn4 O14 83.2(2)
O17 Mn4 O14 173.42(19)
O12 Mn4 Mn5 33.14(14)
O15 Mn4 Mn5 123.19(16)
N7 Mn4 Mn5 138.83(18)
N6 Mn4 Mn5 64.37(18)
O17 Mn4 Mn5 110.93(15)
O14 Mn4 Mn5 62.74(12)
O12 Mn5 O21 101.0(2)
O12 Mn5 N8 89.7(2)
O21 Mn5 N8 167.8(2)
O12 Mn5 N9 167.2(2)
O21 Mn5 N9 91.5(2)
N8 Mn5 N9 78.0(3)
O12 Mn5 O19 89.5(2)
O21 Mn5 O19 92.2(2)
N8 Mn5 O19 93.8(2)
N9 Mn5 O19 87.6(2)
O12 Mn5 O13 85.93(19)
O21 Mn5 O13 92.8(2)
N8 Mn5 O13 82.0(2)
N9 Mn5 O13 95.9(2)
O19 Mn5 O13 173.8(2)
O12 Mn5 Mn4 32.78(14)
O21 Mn5 Mn4 122.65(17)
N8 Mn5 Mn4 64.73(19)
N9 Mn5 Mn4 138.76(19)
O19 Mn5 Mn4 110.98(15)
O13 Mn5 Mn4 63.12(13)
O12 Mn6 O18 94.6(2)
O12 Mn6 O20 93.5(2)
O18 Mn6 O20 171.6(2)
O12 Mn6 N10 178.6(2)
O18 Mn6 N10 85.2(3)
O20 Mn6 N10 86.6(3)
O12 Mn6 O22 93.5(2)
O18 Mn6 O22 90.7(2)
O20 Mn6 O22 90.7(2)
N10 Mn6 O22 88.0(2)
O12 Mn6 O16 93.2(2)
O18 Mn6 O16 88.0(2)
O20 Mn6 O16 89.6(2)
N10 Mn6 O16 85.4(2)
O22 Mn6 O16 173.3(2)
Mn3 O1 Mn1 123.2(2)
Mn3 O1 Mn2 123.2(3)
Mn1 O1 Mn2 113.6(2)
N2 O2 Mn2 110.0(4)
N4 O3 Mn1 110.5(4)
C48 O4 Mn1 132.9(4)
C48 O5 Mn3 132.6(5)
C50 O6 Mn1 129.9(5)
C50 O7 Mn3 133.3(5)
C52 O8 Mn2 130.6(5)
C52 O9 Mn3 133.2(5)
C54 O10 Mn2 131.6(5)
C54 O11 Mn3 131.4(5)
Mn6 O12 Mn4 123.3(3)
Mn6 O12 Mn5 122.6(3)
Mn4 O12 Mn5 114.1(2)
N6 O13 Mn5 110.9(4)
N8 O14 Mn4 110.1(4)
C61 O15 Mn4 128.6(5)
C61 O16 Mn6 133.7(5)
C63 O17 Mn4 131.4(5)
C63 O18 Mn6 131.1(5)
C65 O19 Mn5 132.9(6)
C65 O20 Mn6 131.0(5)
C67 O21 Mn5 130.3(5)
C67 O22 Mn6 134.4(5)
C1 N1 C5 118.2(7)
C1 N1 Mn1 126.7(6)
C5 N1 Mn1 114.8(5)
C6 N2 O2 121.0(6)
C6 N2 Mn1 118.7(5)
O2 N2 Mn1 120.1(4)
C26 N3 C22 120.6(6)
C26 N3 Mn2 115.1(5)
C22 N3 Mn2 124.2(5)
C27 N4 O3 120.2(6)
C27 N4 Mn2 119.3(5)
O3 N4 Mn2 120.4(4)
C47 N5 C43 118.0(7)
C47 N5 Mn3 120.2(5)
C43 N5 Mn3 121.5(5)
C16 N6 O13 122.6(6)
C16 N6 Mn4 116.9(5)
O13 N6 Mn4 120.3(4)
C21 N7 C17 118.7(6)
C21 N7 Mn4 126.3(5)
C17 N7 Mn4 114.8(5)
C37 N8 O14 121.2(6)
C37 N8 Mn5 118.4(5)
O14 N8 Mn5 120.0(5)
C42 N9 C38 118.6(7)
C42 N9 Mn5 126.6(6)
C38 N9 Mn5 114.5(5)
C60 N10 C56 118.8(8)
C60 N10 Mn6 120.8(7)
C56 N10 Mn6 120.1(5)
N1 C1 C2 122.5(8)
N1 C1 H1A 118.8
C2 C1 H1A 118.8
C3 C2 C1 118.1(8)
C3 C2 H2A 120.9
C1 C2 H2A 120.9
C2 C3 C4 121.0(8)
C2 C3 H3A 119.5
C4 C3 H3A 119.5
C3 C4 C5 118.7(8)
C3 C4 H4A 120.7
C5 C4 H4A 120.7
N1 C5 C4 121.5(7)
N1 C5 C6 113.8(6)
C4 C5 C6 124.7(7)
N2 C6 C5 114.1(7)
N2 C6 C7 121.0(6)
C5 C6 C7 124.8(6)
C6 C7 C8 112.4(6)
C6 C7 H7A 109.1
C8 C7 H7A 109.1
C6 C7 H7B 109.1
C8 C7 H7B 109.1
H7A C7 H7B 107.9
C9 C8 C7 112.6(6)
C9 C8 C15 111.8(6)
C7 C8 C15 109.7(6)
C9 C8 H8A 107.5
C7 C8 H8A 107.5
C15 C8 H8A 107.5
C10 C9 C14 118.3(7)
C10 C9 C8 120.3(7)
C14 C9 C8 121.5(7)
C9 C10 C11 120.9(8)
C9 C10 H10A 119.6
C11 C10 H10A 119.6
C12 C11 C10 121.0(8)
C12 C11 H11A 119.5
C10 C11 H11A 119.5
C11 C12 C13 118.7(8)
C11 C12 H12A 120.6
C13 C12 H12A 120.6
C12 C13 C14 120.3(9)
C12 C13 H13A 119.8
C14 C13 H13A 119.8
C9 C14 C13 120.7(8)
C9 C14 H14A 119.7
C13 C14 H14A 119.7
C16 C15 C8 113.4(6)
C16 C15 H15A 108.9
C8 C15 H15A 108.9
C16 C15 H15B 108.9
C8 C15 H15B 108.9
H15A C15 H15B 107.7
N6 C16 C17 115.8(6)
N6 C16 C15 121.1(7)
C17 C16 C15 122.9(6)
C18 C17 N7 120.6(7)
C18 C17 C16 125.8(7)
N7 C17 C16 113.7(6)
C19 C18 C17 118.9(7)
C19 C18 H18A 120.6
C17 C18 H18A 120.6
C18 C19 C20 121.2(7)
C18 C19 H19A 119.4
C20 C19 H19A 119.4
C21 C20 C19 117.6(8)
C21 C20 H20A 121.2
C19 C20 H20A 121.2
N7 C21 C20 123.0(8)
N7 C21 H21A 118.5
C20 C21 H21A 118.5
N3 C22 C23 119.4(8)
N3 C22 H22A 120.3
C23 C22 H22A 120.3
C24 C23 C22 120.5(8)
C24 C23 H23A 119.8
C22 C23 H23A 119.8
C23 C24 C25 119.5(8)
C23 C24 H24A 120.3
C25 C24 H24A 120.3
C26 C25 C24 119.2(8)
C26 C25 H25A 120.4
C24 C25 H25A 120.4
N3 C26 C25 120.8(8)
N3 C26 C27 114.1(6)
C25 C26 C27 125.1(7)
N4 C27 C26 113.6(7)
N4 C27 C28 124.1(7)
C26 C27 C28 122.2(6)
C27 C28 C29 112.1(7)
C27 C28 H28A 109.2
C29 C28 H28A 109.2
C27 C28 H28B 109.2
C29 C28 H28B 109.2
H28A C28 H28B 107.9
C36 C29 C30 109.4(7)
C36 C29 C28 110.4(6)
C30 C29 C28 112.9(7)
C36 C29 H29A 108.0
C30 C29 H29A 108.0
C28 C29 H29A 108.0
C31 C30 C35 118.9(9)
C31 C30 C29 121.9(8)
C35 C30 C29 119.1(8)
C30 C31 C32 120.9(11)
C30 C31 H31A 119.6
C32 C31 H31A 119.6
C33 C32 C31 118.9(13)
C33 C32 H32A 120.6
C31 C32 H32A 120.6
C34 C33 C32 121.3(11)
C34 C33 H33A 119.3
C32 C33 H33A 119.3
C33 C34 C35 119.2(10)
C33 C34 H34A 120.4
C35 C34 H34A 120.4
C30 C35 C34 120.6(10)
C30 C35 H35A 119.7
C34 C35 H35A 119.7
C37 C36 C29 111.7(6)
C37 C36 H36A 109.3
C29 C36 H36A 109.3
C37 C36 H36B 109.3
C29 C36 H36B 109.3
H36A C36 H36B 107.9
N8 C37 C38 114.8(7)
N8 C37 C36 119.9(7)
C38 C37 C36 125.3(7)
C39 C38 N9 120.2(7)
C39 C38 C37 125.8(8)
N9 C38 C37 114.0(7)
C38 C39 C40 120.1(9)
C38 C39 H39A 119.9
C40 C39 H39A 119.9
C41 C40 C39 117.9(9)
C41 C40 H40A 121.1
C39 C40 H40A 121.1
C42 C41 C40 120.4(9)
C42 C41 H41A 119.8
C40 C41 H41A 119.8
N9 C42 C41 122.8(9)
N9 C42 H42A 118.6
C41 C42 H42A 118.6
N5 C43 C44 121.8(8)
N5 C43 H43A 119.1
C44 C43 H43A 119.1
C45 C44 C43 120.0(9)
C45 C44 H44A 120.0
C43 C44 H44A 120.0
C44 C45 C46 118.9(8)
C44 C45 H45A 120.5
C46 C45 H45A 120.5
C47 C46 C45 117.7(8)
C47 C46 H46A 121.2
C45 C46 H46A 121.2
N5 C47 C46 123.6(8)
N5 C47 H47A 118.2
C46 C47 H47A 118.2
O4 C48 O5 122.9(6)
O4 C48 C49 121.1(7)
O5 C48 C49 116.0(6)
C48 C49 H49A 109.5
C48 C49 H49B 109.5
H49A C49 H49B 109.5
C48 C49 H49C 109.5
H49A C49 H49C 109.5
H49B C49 H49C 109.5
O7 C50 O6 125.0(8)
O7 C50 C51 120.3(7)
O6 C50 C51 114.5(8)
C50 C51 H51A 109.5
C50 C51 H51B 109.5
H51A C51 H51B 109.5
C50 C51 H51C 109.5
H51A C51 H51C 109.5
H51B C51 H51C 109.5
O9 C52 O8 124.3(7)
O9 C52 C53 119.7(7)
O8 C52 C53 116.0(7)
C52 C53 H53A 109.5
C52 C53 H53B 109.5
H53A C53 H53B 109.5
C52 C53 H53C 109.5
H53A C53 H53C 109.5
H53B C53 H53C 109.5
O10 C54 O11 124.9(7)
O10 C54 C55 120.8(8)
O11 C54 C55 114.3(8)
C54 C55 H55A 109.5
C54 C55 H55B 109.5
H55A C55 H55B 109.5
C54 C55 H55C 109.5
H55A C55 H55C 109.5
H55B C55 H55C 109.5
N10 C56 C57 122.6(9)
N10 C56 H56A 118.7
C57 C56 H56A 118.7
C58 C57 C56 118.5(10)
C58 C57 H57A 120.8
C56 C57 H57A 120.8
C57 C58 C59 121.2(9)
C57 C58 H58A 119.4
C59 C58 H58A 119.4
C58 C59 C60 119.1(10)
C58 C59 H59A 120.4
C60 C59 H59A 120.4
N10 C60 C59 119.8(10)
N10 C60 H60A 120.1
C59 C60 H60A 120.1
O16 C61 O15 124.7(7)
O16 C61 C62 120.4(7)
O15 C61 C62 114.9(7)
C61 C62 H62A 109.5
C61 C62 H62B 109.5
H62A C62 H62B 109.5
C61 C62 H62C 109.5
H62A C62 H62C 109.5
H62B C62 H62C 109.5
O17 C63 O18 125.6(8)
O17 C63 C64 119.1(8)
O18 C63 C64 115.0(8)
C63 C64 H64A 109.5
C63 C64 H64B 109.5
H64A C64 H64B 109.5
C63 C64 H64C 109.5
H64A C64 H64C 109.5
H64B C64 H64C 109.5
O19 C65 O20 124.2(8)
O19 C65 C66 119.4(9)
O20 C65 C66 116.4(8)
C65 C66 H66A 109.5
C65 C66 H66B 109.5
H66A C66 H66B 109.5
C65 C66 H66C 109.5
H66A C66 H66C 109.5
H66B C66 H66C 109.5
O22 C67 O21 122.9(8)
O22 C67 C68 119.5(8)
O21 C67 C68 117.6(8)
C67 C68 H68A 109.5
C67 C68 H68B 109.5
H68A C68 H68B 109.5
C67 C68 H68C 109.5
H68A C68 H68C 109.5
H68B C68 H68C 109.5
O25' Cl1 O26 91.8(14)
O25' Cl1 O23 143.0(14)
O26 Cl1 O23 124.0(7)
O25' Cl1 O25 72.8(15)
O26 Cl1 O25 107.8(8)
O23 Cl1 O25 100.8(7)
O25' Cl1 O24' 108.8(18)
O26 Cl1 O24' 59.9(11)
O23 Cl1 O24' 85.4(12)
O25 Cl1 O24' 167.3(12)
O25' Cl1 O26' 111.4(18)
O26 Cl1 O26' 47.5(11)
O23 Cl1 O26' 100.8(12)
O25 Cl1 O26' 73.2(12)
O24' Cl1 O26' 94.8(15)
O25' Cl1 O24 44.9(13)
O26 Cl1 O24 109.4(7)
O23 Cl1 O24 107.3(6)
O25 Cl1 O24 106.0(7)
O24' Cl1 O24 82.3(11)
O26' Cl1 O24 151.4(12)
O28 Cl2 O27 111.7
O28 Cl2 O29 110.7
O27 Cl2 O29 115.1
O28 Cl2 O30 99.6
O27 Cl2 O30 109.2
O29 Cl2 O30 109.4
O27' Cl2' O28' 108.7
O27' Cl2' O29' 91.3
O28' Cl2' O29' 107.2
O27' Cl2' O30' 109.0
O28' Cl2' O30' 126.2
O29' Cl2' O30' 108.9

loop_
_geom_bond_atom_site_label_1
_geom_bond_atom_site_label_2
_geom_bond_distance
Mn1 O1 1.889(5)
Mn1 O6 1.919(5)
Mn1 N2 2.015(6)
Mn1 N1 2.031(6)
Mn1 O3 2.154(5)
Mn1 O4 2.185(5)
Mn1 Mn2 3.1610(15)
Mn2 O1 1.890(5)
Mn2 O8 1.924(5)
Mn2 N4 2.001(6)
Mn2 N3 2.023(6)
Mn2 O10 2.161(6)
Mn2 O2 2.221(5)
Mn3 O1 1.853(5)
Mn3 O11 1.930(5)
Mn3 O5 1.942(5)
Mn3 N5 2.091(6)
Mn3 O7 2.182(6)
Mn3 O9 2.194(5)
Mn4 O12 1.877(5)
Mn4 O15 1.922(5)
Mn4 N7 2.016(6)
Mn4 N6 2.019(6)
Mn4 O17 2.167(6)
Mn4 O14 2.200(5)
Mn4 Mn5 3.1641(16)
Mn5 O12 1.894(5)
Mn5 O21 1.913(5)
Mn5 N8 2.009(6)
Mn5 N9 2.044(6)
Mn5 O19 2.150(5)
Mn5 O13 2.180(5)
Mn6 O12 1.852(4)
Mn6 O18 1.915(6)
Mn6 O20 1.942(6)
Mn6 N10 2.092(6)
Mn6 O22 2.181(5)
Mn6 O16 2.215(5)
O2 N2 1.329(7)
O3 N4 1.338(8)
O4 C48 1.256(8)
O5 C48 1.280(8)
O6 C50 1.276(9)
O7 C50 1.229(10)
O8 C52 1.272(9)
O9 C52 1.251(9)
O10 C54 1.26(1)
O11 C54 1.305(10)
O13 N6 1.324(7)
O14 N8 1.329(7)
O15 C61 1.279(9)
O16 C61 1.233(9)
O17 C63 1.247(10)
O18 C63 1.292(10)
O19 C65 1.241(9)
O20 C65 1.278(10)
O21 C67 1.279(10)
O22 C67 1.256(9)
N1 C1 1.348(10)
N1 C5 1.369(10)
N2 C6 1.288(9)
N3 C26 1.358(10)
N3 C22 1.36(1)
N4 C27 1.284(9)
N5 C47 1.316(10)
N5 C43 1.337(10)
N6 C16 1.303(9)
N7 C21 1.332(9)
N7 C17 1.387(9)
N8 C37 1.295(9)
N9 C42 1.337(11)
N9 C38 1.373(10)
N10 C60 1.340(11)
N10 C56 1.358(11)
C1 C2 1.398(11)
C1 H1A 0.9500
C2 C3 1.366(12)
C2 H2A 0.9500
C3 C4 1.375(11)
C3 H3A 0.9500
C4 C5 1.392(11)
C4 H4A 0.9500
C5 C6 1.465(10)
C6 C7 1.482(10)
C7 C8 1.54(1)
C7 H7A 0.9900
C7 H7B 0.9900
C8 C9 1.518(10)
C8 C15 1.554(11)
C8 H8A 1.0000
C9 C10 1.365(11)
C9 C14 1.371(11)
C10 C11 1.384(11)
C10 H10A 0.9500
C11 C12 1.362(13)
C11 H11A 0.9500
C12 C13 1.364(13)
C12 H12A 0.9500
C13 C14 1.398(12)
C13 H13A 0.9500
C14 H14A 0.9500
C15 C16 1.517(10)
C15 H15A 0.9900
C15 H15B 0.9900
C16 C17 1.431(10)
C17 C18 1.381(11)
C18 C19 1.366(11)
C18 H18A 0.9500
C19 C20 1.382(11)
C19 H19A 0.9500
C20 C21 1.377(11)
C20 H20A 0.9500
C21 H21A 0.9500
C22 C23 1.391(11)
C22 H22A 0.9500
C23 C24 1.362(12)
C23 H23A 0.9500
C24 C25 1.392(13)
C24 H24A 0.9500
C25 C26 1.375(11)
C25 H25A 0.9500
C26 C27 1.458(11)
C27 C28 1.495(11)
C28 C29 1.563(11)
C28 H28A 0.9900
C28 H28B 0.9900
C29 C36 1.536(11)
C29 C30 1.539(11)
C29 H29A 1.0000
C30 C31 1.354(14)
C30 C35 1.375(12)
C31 C32 1.387(15)
C31 H31A 0.9500
C32 C33 1.373(18)
C32 H32A 0.9500
C33 C34 1.336(16)
C33 H33A 0.9500
C34 C35 1.394(14)
C34 H34A 0.9500
C35 H35A 0.9500
C36 C37 1.487(11)
C36 H36A 0.9900
C36 H36B 0.9900
C37 C38 1.446(11)
C38 C39 1.369(12)
C39 C40 1.391(13)
C39 H39A 0.9500
C40 C41 1.374(15)
C40 H40A 0.9500
C41 C42 1.338(13)
C41 H41A 0.9500
C42 H42A 0.9500
C43 C44 1.381(12)
C43 H43A 0.9500
C44 C45 1.346(13)
C44 H44A 0.9500
C45 C46 1.390(12)
C45 H45A 0.9500
C46 C47 1.382(11)
C46 H46A 0.9500
C47 H47A 0.9500
C48 C49 1.482(10)
C49 H49A 0.9800
C49 H49B 0.9800
C49 H49C 0.9800
C50 C51 1.520(12)
C51 H51A 0.9800
C51 H51B 0.9800
C51 H51C 0.9800
C52 C53 1.500(11)
C53 H53A 0.9800
C53 H53B 0.9800
C53 H53C 0.9800
C54 C55 1.489(12)
C55 H55A 0.9800
C55 H55B 0.9800
C55 H55C 0.9800
C56 C57 1.386(12)
C56 H56A 0.9500
C57 C58 1.346(15)
C57 H57A 0.9500
C58 C59 1.353(15)
C58 H58A 0.9500
C59 C60 1.434(13)
C59 H59A 0.9500
C60 H60A 0.9500
C61 C62 1.496(11)
C62 H62A 0.9800
C62 H62B 0.9800
C62 H62C 0.9800
C63 C64 1.500(12)
C64 H64A 0.9800
C64 H64B 0.9800
C64 H64C 0.9800
C65 C66 1.469(12)
C66 H66A 0.9800
C66 H66B 0.9800
C66 H66C 0.9800
C67 C68 1.454(12)
C68 H68A 0.9800
C68 H68B 0.9800
C68 H68C 0.9800
Cl1 O25' 1.28(3)
Cl1 O26 1.367(12)
Cl1 O23 1.385(8)
Cl1 O25 1.483(14)
Cl1 O24' 1.55(3)
Cl1 O26' 1.58(3)
Cl1 O24 1.591(12)
Cl2 O28 1.4187
Cl2 O27 1.4338
Cl2 O29 1.4423
Cl2 O30 1.4436
Cl2' O27' 1.4428
Cl2' O28' 1.4595
Cl2' O29' 1.4673
Cl2' O30' 1.4769

loop_
_platon_squeeze_void_nr
_platon_squeeze_void_average_x
_platon_squeeze_void_average_y
_platon_squeeze_void_average_z
_platon_squeeze_void_volume
_platon_squeeze_void_count_electrons
_platon_squeeze_void_content
1 0.500 0.142 0.318 1386 470 ' '
